data_7106813
loop_
_publ_author_name
'Yan Yong'
'Sihai Yang'
'Alexander Blake'
'William Lewis'
'Eric Poirier'
'Sarah Barnett'
'Neil Champness'
'Martin Schroder'

_publ_section_title
;
 A mesoporous metal-organic framework constructed from a nanosized
 C3--symmetric linker and [Cu24(isophthalate)24] cuboctahedra
;
_journal_name_full Chem.Commun.
_journal_page_first 9995
_journal_paper_doi 10.1039/c1cc13170b
_journal_volume 47
_journal_year 2011
_chemical_formula_iupac '(Cu3 C66 H42 O15) (C3 H7 N O)35 (H2 O)35'
_chemical_formula_moiety 'Cu3 C66 H42 O15, 35(C3 H7 N O), 35(H2 O)'
_chemical_formula_sum 'C171 H357 Cu3 N35 O85'
_chemical_formula_weight 4454.54
_chemical_name_systematic
;
?
;
_space_group_IT_number 225
_symmetry_cell_setting cubic
_symmetry_space_group_name_Hall '-F 4 2 3'
_symmetry_space_group_name_H-M 'F m -3 m'
_atom_sites_solution_hydrogens geom
_atom_sites_solution_primary direct
_atom_sites_solution_secondary difmap
_audit_creation_method 'enCIFer editing of SHELXL97 CIF output'
_cell_angle_alpha 90.00
_cell_angle_beta 90.00
_cell_angle_gamma 90.00
_cell_formula_units_Z 32
_cell_length_a 56.296(7)
_cell_length_b 56.296(7)
_cell_length_c 56.296(7)
_cell_measurement_reflns_used 2623
_cell_measurement_temperature 120(2)
_cell_measurement_theta_max 23.02
_cell_measurement_theta_min 2.3
_cell_volume 178416(4)
_computing_cell_refinement 'Rigaku CrystalClear'
_computing_data_collection 'Rigaku CrystalClear'
_computing_data_reduction 'Rigaku CrystalClear'
_computing_molecular_graphics 'Bruker SHELXTL'
_computing_publication_material 'enCIFer (Allen et al., 2004; PLATON (Spek, 2009)'
_computing_structure_refinement 'SHELXL97 (Sheldrick, 2008)'
_computing_structure_solution 'SHELXS97 (Sheldrick, 2008)'
_diffrn_ambient_temperature 120(2)
_diffrn_measured_fraction_theta_full 0.991
_diffrn_measured_fraction_theta_max 0.991
_diffrn_measurement_device_type 'Rigaku Saturn 724+ detector on Crystal Logic diffractometer'
_diffrn_measurement_method '\w scans'
_diffrn_radiation_monochromator 'silicon double crystal'
_diffrn_radiation_source 'Diamond beamline I19'
_diffrn_radiation_type synchrotron
_diffrn_radiation_wavelength 0.6889
_diffrn_reflns_av_R_equivalents 0.141
_diffrn_reflns_av_sigmaI/netI 0.031
_diffrn_reflns_limit_h_max 45
_diffrn_reflns_limit_h_min -30
_diffrn_reflns_limit_k_max 44
_diffrn_reflns_limit_k_min -45
_diffrn_reflns_limit_l_max 35
_diffrn_reflns_limit_l_min -45
_diffrn_reflns_number 45135
_diffrn_reflns_theta_full 15.99
_diffrn_reflns_theta_max 15.99
_diffrn_reflns_theta_min 2.22
_diffrn_standards_decay_% 0
_diffrn_standards_number 0
_exptl_absorpt_coefficient_mu 0.380
_exptl_absorpt_correction_T_max 1.000
_exptl_absorpt_correction_T_min 0.825
_exptl_absorpt_correction_type multi-scan
_exptl_absorpt_process_details 'Bruker SADABS'
_exptl_crystal_colour blue
_exptl_crystal_density_diffrn 1.327
_exptl_crystal_description block
_exptl_crystal_F_000 76640
_exptl_crystal_size_max 0.05
_exptl_crystal_size_mid 0.05
_exptl_crystal_size_min 0.05
_platon_squeeze_details
;
Approximately 80% of the unit cell volume comprises a large region of
disordered solvent which could not be modelled as discrete atomic sites.
We employed PLATON SQUEEZE to calculate the contribution to the diffraction
from the solvent region. SQUEEZE estimated a total count of 35541 electrons
per unit cell, and thereby produced a set of solvent-free diffraction
intensities. The final formula was calculated from the TGA combined with
elemental analysis data.
;
_refine_diff_density_max 0.42
_refine_diff_density_min -0.42
_refine_diff_density_rms 0.04
_refine_ls_extinction_method none
_refine_ls_goodness_of_fit_ref 1.53
_refine_ls_hydrogen_treatment constr
_refine_ls_matrix_type full
_refine_ls_number_parameters 146
_refine_ls_number_reflns 2377
_refine_ls_number_restraints 109
_refine_ls_restrained_S_all 1.55
_refine_ls_R_factor_all 0.150
_refine_ls_R_factor_gt 0.131
_refine_ls_shift/su_max 0.000
_refine_ls_shift/su_mean 0.000
_refine_ls_structure_factor_coef Fsqd
_refine_ls_weighting_details 'calc w=1/[\s^2^(Fo^2^)+(0.200P)^2^] where P=(Fo^2^+2Fc^2^)/3'
_refine_ls_weighting_scheme calc
_refine_ls_wR_factor_gt 0.371
_refine_ls_wR_factor_ref 0.391
_reflns_number_gt 2010
_reflns_number_total 2377
_reflns_threshold_expression >2sigma(I)
_cod_data_source_file c1cc13170b.txt
_cod_data_source_block cuyylf
_cod_original_cell_volume 178416(36)
_cod_database_code 7106813

loop_
_symmetry_equiv_pos_as_xyz
'x, y, z'
'-x, -y, z'
'-x, y, -z'
'x, -y, -z'
'z, x, y'
'z, -x, -y'
'-z, -x, y'
'-z, x, -y'
'y, z, x'
'-y, z, -x'
'y, -z, -x'
'-y, -z, x'
'y, x, -z'
'-y, -x, -z'
'y, -x, z'
'-y, x, z'
'x, z, -y'
'-x, z, y'
'-x, -z, -y'
'x, -z, y'
'z, y, -x'
'z, -y, x'
'-z, y, x'
'-z, -y, -x'
'x, y+1/2, z+1/2'
'-x, -y+1/2, z+1/2'
'-x, y+1/2, -z+1/2'
'x, -y+1/2, -z+1/2'
'z, x+1/2, y+1/2'
'z, -x+1/2, -y+1/2'
'-z, -x+1/2, y+1/2'
'-z, x+1/2, -y+1/2'
'y, z+1/2, x+1/2'
'-y, z+1/2, -x+1/2'
'y, -z+1/2, -x+1/2'
'-y, -z+1/2, x+1/2'
'y, x+1/2, -z+1/2'
'-y, -x+1/2, -z+1/2'
'y, -x+1/2, z+1/2'
'-y, x+1/2, z+1/2'
'x, z+1/2, -y+1/2'
'-x, z+1/2, y+1/2'
'-x, -z+1/2, -y+1/2'
'x, -z+1/2, y+1/2'
'z, y+1/2, -x+1/2'
'z, -y+1/2, x+1/2'
'-z, y+1/2, x+1/2'
'-z, -y+1/2, -x+1/2'
'x+1/2, y, z+1/2'
'-x+1/2, -y, z+1/2'
'-x+1/2, y, -z+1/2'
'x+1/2, -y, -z+1/2'
'z+1/2, x, y+1/2'
'z+1/2, -x, -y+1/2'
'-z+1/2, -x, y+1/2'
'-z+1/2, x, -y+1/2'
'y+1/2, z, x+1/2'
'-y+1/2, z, -x+1/2'
'y+1/2, -z, -x+1/2'
'-y+1/2, -z, x+1/2'
'y+1/2, x, -z+1/2'
'-y+1/2, -x, -z+1/2'
'y+1/2, -x, z+1/2'
'-y+1/2, x, z+1/2'
'x+1/2, z, -y+1/2'
'-x+1/2, z, y+1/2'
'-x+1/2, -z, -y+1/2'
'x+1/2, -z, y+1/2'
'z+1/2, y, -x+1/2'
'z+1/2, -y, x+1/2'
'-z+1/2, y, x+1/2'
'-z+1/2, -y, -x+1/2'
'x+1/2, y+1/2, z'
'-x+1/2, -y+1/2, z'
'-x+1/2, y+1/2, -z'
'x+1/2, -y+1/2, -z'
'z+1/2, x+1/2, y'
'z+1/2, -x+1/2, -y'
'-z+1/2, -x+1/2, y'
'-z+1/2, x+1/2, -y'
'y+1/2, z+1/2, x'
'-y+1/2, z+1/2, -x'
'y+1/2, -z+1/2, -x'
'-y+1/2, -z+1/2, x'
'y+1/2, x+1/2, -z'
'-y+1/2, -x+1/2, -z'
'y+1/2, -x+1/2, z'
'-y+1/2, x+1/2, z'
'x+1/2, z+1/2, -y'
'-x+1/2, z+1/2, y'
'-x+1/2, -z+1/2, -y'
'x+1/2, -z+1/2, y'
'z+1/2, y+1/2, -x'
'z+1/2, -y+1/2, x'
'-z+1/2, y+1/2, x'
'-z+1/2, -y+1/2, -x'
'-x, -y, -z'
'x, y, -z'
'x, -y, z'
'-x, y, z'
'-z, -x, -y'
'-z, x, y'
'z, x, -y'
'z, -x, y'
'-y, -z, -x'
'y, -z, x'
'-y, z, x'
'y, z, -x'
'-y, -x, z'
'y, x, z'
'-y, x, -z'
'y, -x, -z'
'-x, -z, y'
'x, -z, -y'
'x, z, y'
'-x, z, -y'
'-z, -y, x'
'-z, y, -x'
'z, -y, -x'
'z, y, x'
'-x, -y+1/2, -z+1/2'
'x, y+1/2, -z+1/2'
'x, -y+1/2, z+1/2'
'-x, y+1/2, z+1/2'
'-z, -x+1/2, -y+1/2'
'-z, x+1/2, y+1/2'
'z, x+1/2, -y+1/2'
'z, -x+1/2, y+1/2'
'-y, -z+1/2, -x+1/2'
'y, -z+1/2, x+1/2'
'-y, z+1/2, x+1/2'
'y, z+1/2, -x+1/2'
'-y, -x+1/2, z+1/2'
'y, x+1/2, z+1/2'
'-y, x+1/2, -z+1/2'
'y, -x+1/2, -z+1/2'
'-x, -z+1/2, y+1/2'
'x, -z+1/2, -y+1/2'
'x, z+1/2, y+1/2'
'-x, z+1/2, -y+1/2'
'-z, -y+1/2, x+1/2'
'-z, y+1/2, -x+1/2'
'z, -y+1/2, -x+1/2'
'z, y+1/2, x+1/2'
'-x+1/2, -y, -z+1/2'
'x+1/2, y, -z+1/2'
'x+1/2, -y, z+1/2'
'-x+1/2, y, z+1/2'
'-z+1/2, -x, -y+1/2'
'-z+1/2, x, y+1/2'
'z+1/2, x, -y+1/2'
'z+1/2, -x, y+1/2'
'-y+1/2, -z, -x+1/2'
'y+1/2, -z, x+1/2'
'-y+1/2, z, x+1/2'
'y+1/2, z, -x+1/2'
'-y+1/2, -x, z+1/2'
'y+1/2, x, z+1/2'
'-y+1/2, x, -z+1/2'
'y+1/2, -x, -z+1/2'
'-x+1/2, -z, y+1/2'
'x+1/2, -z, -y+1/2'
'x+1/2, z, y+1/2'
'-x+1/2, z, -y+1/2'
'-z+1/2, -y, x+1/2'
'-z+1/2, y, -x+1/2'
'z+1/2, -y, -x+1/2'
'z+1/2, y, x+1/2'
'-x+1/2, -y+1/2, -z'
'x+1/2, y+1/2, -z'
'x+1/2, -y+1/2, z'
'-x+1/2, y+1/2, z'
'-z+1/2, -x+1/2, -y'
'-z+1/2, x+1/2, y'
'z+1/2, x+1/2, -y'
'z+1/2, -x+1/2, y'
'-y+1/2, -z+1/2, -x'
'y+1/2, -z+1/2, x'
'-y+1/2, z+1/2, x'
'y+1/2, z+1/2, -x'
'-y+1/2, -x+1/2, z'
'y+1/2, x+1/2, z'
'-y+1/2, x+1/2, -z'
'y+1/2, -x+1/2, -z'
'-x+1/2, -z+1/2, y'
'x+1/2, -z+1/2, -y'
'x+1/2, z+1/2, y'
'-x+1/2, z+1/2, -y'
'-z+1/2, -y+1/2, x'
'-z+1/2, y+1/2, -x'
'z+1/2, -y+1/2, -x'
'z+1/2, y+1/2, x'

loop_
_atom_site_label
_atom_site_type_symbol
_atom_site_fract_x
_atom_site_fract_y
_atom_site_fract_z
_atom_site_U_iso_or_equiv
_atom_site_adp_type
_atom_site_occupancy
_atom_site_symmetry_multiplicity
_atom_site_calc_flag
_atom_site_refinement_flags
_atom_site_disorder_assembly
_atom_site_disorder_group
Cu1 Cu 0.09956(3) 0.0000 0.40044(3) 0.1608(17) Uani 1 4 d SU . .
Cu2 Cu 0.13264(3) 0.0000 0.36736(3) 0.1700(18) Uani 1 4 d SU . .
O1 O 0.11886(16) -0.02358(15) 0.41446(15) 0.183(3) Uani 1 1 d U . .
O2 O 0.14681(14) -0.02451(14) 0.38735(17) 0.182(3) Uani 1 1 d U . .
O3 O 0.07217(17) 0.0000 0.42783(17) 0.224(7) Uani 1 4 d SU . .
O4 O 0.15937(18) 0.0000 0.34063(18) 0.225(6) Uani 1 4 d SU . .
C1 C 0.1375(3) -0.0317(2) 0.4069(3) 0.158(4) Uani 1 1 d U . .
C2 C 0.15111(19) -0.0508(2) 0.42004(18) 0.167(4) Uani 1 1 d DU . .
C3 C 0.1394(3) -0.06196(18) 0.43804(18) 0.153(5) Uani 1 2 d SDU . .
H3A H 0.1242 -0.0575 0.4425 0.184 Uiso 1 2 calc SR . .
C4 C 0.1745(2) -0.0555(2) 0.4142(2) 0.211(6) Uani 1 1 d DU . .
H4A H 0.1818 -0.0473 0.4019 0.254 Uiso 1 1 calc R . .
C5 C 0.1874(3) -0.0729(3) 0.4271(3) 0.214(8) Uani 1 2 d SDU . .
C6 C 0.2131(2) -0.0772(3) 0.4228(3) 0.234(9) Uani 1 2 d SDU . .
C11 C 0.2615(2) -0.0835(3) 0.4165(3) 0.40(2) Uani 1 2 d SDU . .
C12 C 0.2848(2) -0.09171(19) 0.40829(19) 0.289(13) Uani 1 2 d SDU . .
C13 C 0.29607(19) -0.08067(17) 0.38932(17) 0.318(11) Uani 1 1 d DU . .
H13A H 0.2887 -0.0680 0.3817 0.382 Uiso 1 1 calc R A .
C14 C 0.31801(19) -0.08836(15) 0.38162(16) 0.429(19) Uani 1 1 d DU A .
H14A H 0.3254 -0.0808 0.3689 0.514 Uiso 1 1 calc R . .
C15 C 0.3292(2) -0.10733(16) 0.39267(16) 0.37(2) Uani 1 2 d SDU . .
C16 C 0.3528(3) -0.1158(2) 0.3842(2) 0.287(13) Uani 1 2 d SDU A .
C17 C 0.3635(2) -0.1058(3) 0.3635(2) 0.254(11) Uani 1 2 d SDU . .
H17A H 0.3568 -0.0923 0.3568 0.305 Uiso 1 2 calc SR A .
C10 C 0.2489(2) -0.0690(3) 0.4008(3) 0.375(15) Uani 1 1 d DU A -1
H10A H 0.2568 -0.0611 0.3887 0.451 Uiso 1 1 calc R A -1
C8 C 0.2244(2) -0.0665(4) 0.4034(3) 0.428(18) Uani 1 1 d DU A -1
H8A H 0.2157 -0.0578 0.3924 0.513 Uiso 1 1 calc R A -1

loop_
_atom_site_aniso_label
_atom_site_aniso_U_11
_atom_site_aniso_U_22
_atom_site_aniso_U_33
_atom_site_aniso_U_23
_atom_site_aniso_U_13
_atom_site_aniso_U_12
Cu1 0.157(2) 0.169(3) 0.157(2) 0.000 0.0263(17) 0.000
Cu2 0.165(2) 0.179(3) 0.165(2) 0.000 0.0316(18) 0.000
O1 0.171(7) 0.185(7) 0.192(7) 0.021(5) 0.031(6) 0.011(5)
O2 0.176(7) 0.178(7) 0.194(8) 0.000(5) 0.016(6) 0.011(5)
O3 0.170(7) 0.33(2) 0.170(7) 0.000 0.035(8) 0.000
O4 0.202(9) 0.270(18) 0.202(9) 0.000 0.064(10) 0.000
C1 0.156(11) 0.164(11) 0.153(10) -0.004(7) 0.001(8) 0.013(8)
C2 0.160(9) 0.185(11) 0.157(10) -0.001(7) 0.006(7) 0.016(7)
C3 0.141(12) 0.159(7) 0.159(7) -0.018(8) 0.018(7) 0.018(7)
C4 0.182(10) 0.220(14) 0.232(14) 0.043(11) 0.063(10) 0.049(9)
C5 0.193(14) 0.225(11) 0.225(11) 0.019(13) 0.056(11) 0.056(11)
C6 0.193(14) 0.254(13) 0.254(13) 0.061(15) 0.061(13) 0.061(13)
C11 0.32(3) 0.44(3) 0.44(3) 0.25(3) 0.17(2) 0.17(2)
C12 0.25(2) 0.307(18) 0.307(18) 0.038(19) 0.063(16) 0.063(16)
C13 0.234(15) 0.31(2) 0.41(3) 0.059(18) 0.123(15) 0.060(14)
C14 0.35(3) 0.41(3) 0.53(4) 0.16(2) 0.21(3) 0.20(2)
C15 0.20(2) 0.45(3) 0.45(3) 0.17(3) 0.098(17) 0.098(17)
C16 0.25(2) 0.304(18) 0.304(18) 0.10(2) 0.089(18) 0.089(18)
C17 0.263(15) 0.24(2) 0.263(15) 0.049(14) 0.065(16) 0.049(14)
C10 0.243(15) 0.52(3) 0.36(2) 0.20(2) 0.123(17) 0.130(19)
C8 0.256(15) 0.55(4) 0.48(3) 0.31(3) 0.16(2) 0.11(2)

loop_
_atom_type_symbol
_atom_type_description
_atom_type_scat_dispersion_real
_atom_type_scat_dispersion_imag
_atom_type_scat_source
C C 0.0033 0.0016 'International Tables Vol C Tables 4.2.6.8 and 6.1.1.4'
H H 0.0000 0.0000 'International Tables Vol C Tables 4.2.6.8 and 6.1.1.4'
O O 0.0106 0.0060 'International Tables Vol C Tables 4.2.6.8 and 6.1.1.4'
Cu Cu 0.3201 1.2651 'International Tables Vol C Tables 4.2.6.8 and 6.1.1.4'
N N 0.0061 0.0033 'International Tables Vol C Tables 4.2.6.8 and 6.1.1.4'

loop_
_geom_angle_atom_site_label_1
_geom_angle_atom_site_label_2
_geom_angle_atom_site_label_3
_geom_angle
_geom_angle_site_symmetry_1
_geom_angle_site_symmetry_3
_geom_angle_publ_flag
O1 Cu1 O1 89.2(5) 166 . ?
O1 Cu1 O1 167.2(5) . 72 ?
O1 Cu1 O1 89.3(5) . 99 ?
O1 Cu1 O3 96.4(3) . . ?
O1 Cu1 Cu2 83.6(3) . . ?
O2 Cu2 O2 88.4(5) 166 . ?
O2 Cu2 O2 166.4(5) . 72 ?
O2 Cu2 O2 90.0(5) . 99 ?
O2 Cu2 O4 96.8(3) . . ?
O2 Cu2 Cu1 83.2(3) . . ?
C1 O1 Cu1 127.7(10) . . ?
C1 O2 Cu2 123.4(9) . . ?
O1 C1 O2 122.1(14) . . ?
O1 C1 C2 121.9(14) . . ?
O2 C1 C2 115.9(13) . . ?
C3 C2 C4 123.2(10) . . ?
C3 C2 C1 116.6(10) . . ?
C4 C2 C1 120.1(10) . . ?
C2 C3 C2 117.0(13) 139_545 . ?
C2 C4 C5 119.8(9) . . ?
C4 C5 C4 116.6(12) 139_545 . ?
C4 C5 C6 121.7(6) 139_545 . ?
C4 C5 C6 121.7(6) . . ?
C8 C6 C8 117.6(8) 139_545 . ?
C8 C6 C5 119.9(4) 139_545 . ?
C8 C6 C5 119.9(4) . . ?
C10 C11 C10 118.6(7) 139_545 . ?
C10 C11 C12 116.1(7) 139_545 . ?
C10 C11 C12 116.1(7) . . ?
C13 C12 C13 118.7(6) 139_545 . ?
C13 C12 C11 120.7(3) 139_545 . ?
C13 C12 C11 120.7(3) . . ?
C14 C13 C12 120.7(4) . . ?
C13 C14 C15 120.5(4) . . ?
C14 C15 C14 118.9(6) 139_545 . ?
C14 C15 C16 120.5(3) 139_545 . ?
C14 C15 C16 120.5(3) . . ?
C17 C16 C17 118(2) 29_545 . ?
C17 C16 C15 120.8(11) 29_545 . ?
C17 C16 C15 120.8(11) . . ?
C16 C17 C16 122(2) 81_545 . ?
C8 C10 C11 119.9(4) . . ?
C10 C8 C6 119.1(5) . . ?

loop_
_geom_bond_atom_site_label_1
_geom_bond_atom_site_label_2
_geom_bond_distance
_geom_bond_site_symmetry_2
_geom_bond_publ_flag
Cu1 O1 1.888(9) . ?
Cu1 O3 2.180(14) . ?
Cu1 Cu2 2.633(4) . ?
Cu2 O2 1.951(9) . ?
Cu2 O4 2.129(15) . ?
O1 C1 1.222(12) . ?
O2 C1 1.283(13) . ?
C1 C2 1.513(16) . ?
C2 C3 1.362(8) . ?
C2 C4 1.386(8) . ?
C4 C5 1.418(8) . ?
C5 C6 1.487(10) . ?
C6 C8 1.402(6) . ?
C8 C10 1.391(7) . ?
C11 C10 1.395(6) . ?
C11 C12 1.467(8) . ?
C12 C13 1.389(6) . ?
C13 C14 1.379(7) . ?
C14 C15 1.387(6) . ?
C15 C16 1.489(11) . ?
C16 C17 1.428(11) . ?

loop_
_platon_squeeze_void_nr
_platon_squeeze_void_average_x
_platon_squeeze_void_average_y
_platon_squeeze_void_average_z
_platon_squeeze_void_volume
_platon_squeeze_void_count_electrons
_platon_squeeze_void_content
1 -0.004 -0.003 -0.007 145460 35541 ' '
